data_4084629
loop_
_publ_author_name
'Vabre, Boris'
'Deschamps, F\'elix'
'Zargarian, Davit'

_publ_section_title
;
 Ortho Derivatization of Phenols through C--H Nickelation: Synthesis,
 Characterization, and Reactivities of Ortho-Nickelated Phosphinite
 Complexes
;
_journal_issue 22
_journal_name_full Organometallics
_journal_page_first 6623
_journal_paper_doi 10.1021/om500938u
_journal_volume 33
_journal_year 2014
_chemical_formula_moiety 'C24 H36 Br2 Ni2 O2 P2'
_chemical_formula_sum 'C24 H36 Br2 Ni2 O2 P2'
_chemical_formula_weight 695.71
_chemical_name_systematic
;
 ?
;
_space_group_crystal_system monoclinic
_space_group_IT_number 14
_space_group_name_Hall '-P 2yn'
_space_group_name_H-M_alt 'P 1 21/n 1'
_symmetry_space_group_name_Hall '-P 2yn'
_symmetry_space_group_name_H-M 'P 1 21/n 1'
_atom_sites_solution_hydrogens geom
_audit_creation_date 2014-06-29
_audit_creation_method
;
Olex2 1.2
(compiled 2014.06.27 svn.r2953 for OlexSys, GUI svn.r4855)
;
_cell_angle_alpha 90
_cell_angle_beta 104.5970(10)
_cell_angle_gamma 90
_cell_formula_units_Z 2
_cell_length_a 9.89710(10)
_cell_length_b 11.02090(10)
_cell_length_c 12.80450(10)
_cell_measurement_temperature 100(2)
_cell_volume 1351.57(2)
_computing_molecular_graphics 'Olex2 (Dolomanov et al., 2009)'
_computing_publication_material 'Olex2 (Dolomanov et al., 2009)'
_computing_structure_refinement 'XL (Sheldrick, 2008)'
_diffrn_ambient_temperature 100(2)
_diffrn_measured_fraction_theta_full 0.994
_diffrn_measured_fraction_theta_max 0.993
_diffrn_radiation_monochromator graphite
_diffrn_radiation_type CuK\a
_diffrn_radiation_wavelength 1.54178
_diffrn_reflns_av_R_equivalents 0.0208
_diffrn_reflns_av_unetI/netI 0.0070
_diffrn_reflns_Laue_measured_fraction_full 0.994
_diffrn_reflns_Laue_measured_fraction_max 0.993
_diffrn_reflns_limit_h_max 12
_diffrn_reflns_limit_h_min -12
_diffrn_reflns_limit_k_max 13
_diffrn_reflns_limit_k_min -13
_diffrn_reflns_limit_l_max 15
_diffrn_reflns_limit_l_min -15
_diffrn_reflns_number 50716
_diffrn_reflns_point_group_measured_fraction_full 0.994
_diffrn_reflns_point_group_measured_fraction_max 0.993
_diffrn_reflns_theta_full 67.679
_diffrn_reflns_theta_max 71.018
_diffrn_reflns_theta_min 6.475
_diffrn_standards_number 0
_exptl_absorpt_coefficient_mu 6.462
_exptl_crystal_colour yellow
_exptl_crystal_density_diffrn 1.709
_exptl_crystal_F_000 704
_exptl_crystal_size_max 0.12
_exptl_crystal_size_mid 0.12
_exptl_crystal_size_min 0.08
_refine_diff_density_max 1.043
_refine_diff_density_min -1.274
_refine_diff_density_rms 0.135
_refine_ls_extinction_method none
_refine_ls_goodness_of_fit_ref 1.021
_refine_ls_hydrogen_treatment constr
_refine_ls_matrix_type full
_refine_ls_number_parameters 149
_refine_ls_number_reflns 2592
_refine_ls_number_restraints 0
_refine_ls_restrained_S_all 1.021
_refine_ls_R_factor_all 0.0408
_refine_ls_R_factor_gt 0.0408
_refine_ls_shift/su_max 0.000
_refine_ls_shift/su_mean 0.000
_refine_ls_structure_factor_coef Fsqd
_refine_ls_weighting_details 'w=1/[\s^2^(Fo^2^)+(0.0853P)^2^+7.0839P] where P=(Fo^2^+2Fc^2^)/3'
_refine_ls_weighting_scheme calc
_refine_ls_wR_factor_gt 0.1353
_refine_ls_wR_factor_ref 0.1353
_reflns_Friedel_coverage 0.000
_reflns_number_gt 2591
_reflns_number_total 2592
_reflns_threshold_expression 'I > 2\s(I)'
_cod_data_source_file om500938u_si_002.cif
_cod_data_source_block bor134
_cod_depositor_comments 'Adding full bibliography for 4084629--4084634.cif.'
_cod_database_code 4084629
_shelxl_version_number 2014-3
_shelx_space_group_comment
;
The symmetry employed for this shelxl refinement is uniquely defined
by the following loop, which should always be used as a source of
symmetry information in preference to the above space-group names.
They are only intended as comments.
;
_shelx_estimated_absorpt_t_max 0.626
_shelx_estimated_absorpt_t_min 0.511
_olex2_refinement_description
;
1. Fixed Uiso
 At 1.2 times of:
  All C(H) groups
 At 1.5 times of:
  All C(H,H,H) groups
2.a Ternary CH refined with riding coordinates:
 C10(H10), C7(H7)
2.b Aromatic/amide H refined with riding coordinates:
 C3(H3), C6(H6), C5(H5), C4(H4)
2.c Idealised Me refined as rotating group:
 C12(H12A,H12B,H12C), C11(H11A,H11B,H11C), C9(H9A,H9B,H9C), C8(H8A,H8B,H8C)
;
_olex2_submission_special_instructions 'No special instructions were received'

loop_
_space_group_symop_operation_xyz
'x, y, z'
'-x+1/2, y+1/2, -z+1/2'
'-x, -y, -z'
'x-1/2, -y-1/2, z-1/2'

loop_
_atom_site_label
_atom_site_type_symbol
_atom_site_fract_x
_atom_site_fract_y
_atom_site_fract_z
_atom_site_U_iso_or_equiv
_atom_site_adp_type
_atom_site_occupancy
_atom_site_site_symmetry_order
_atom_site_calc_flag
_atom_site_refinement_flags_posn
Br1 Br 0.14004(4) 0.46449(4) 0.45955(3) 0.02552(19) Uani 1 1 d .
Ni1 Ni 0.10080(6) 0.58480(5) 0.60192(5) 0.0100(2) Uani 1 1 d .
P1 P 0.06580(9) 0.70156(8) 0.72157(7) 0.0114(2) Uani 1 1 d .
C1 C 0.2909(4) 0.6289(3) 0.6650(3) 0.0129(7) Uani 1 1 d .
C12 C 0.0102(5) 0.5216(4) 0.8530(3) 0.0221(9) Uani 1 1 d .
H12A H 0.1007 0.5293 0.9056 0.033 Uiso 1 1 calc GR
H12B H 0.0201 0.4695 0.7933 0.033 Uiso 1 1 calc GR
H12C H -0.0576 0.4855 0.8879 0.033 Uiso 1 1 calc GR
C3 C 0.4580(4) 0.7304(4) 0.8142(3) 0.0173(8) Uani 1 1 d .
H3 H 0.4745 0.7761 0.8792 0.021 Uiso 1 1 calc R
C10 C -0.0409(4) 0.6473(4) 0.8092(3) 0.0151(8) Uani 1 1 d .
H10 H -0.1391 0.6388 0.7645 0.018 Uiso 1 1 calc R
C6 C 0.4053(4) 0.6000(4) 0.6220(3) 0.0158(8) Uani 1 1 d .
H6 H 0.3890 0.5565 0.5560 0.019 Uiso 1 1 calc R
C11 C -0.0415(4) 0.7365(4) 0.9008(3) 0.0243(9) Uani 1 1 d .
H11A H -0.1001 0.7043 0.9456 0.036 Uiso 1 1 calc GR
H11B H -0.0787 0.8148 0.8704 0.036 Uiso 1 1 calc GR
H11C H 0.0541 0.7474 0.9452 0.036 Uiso 1 1 calc GR
C2 C 0.3246(4) 0.6940(3) 0.7614(3) 0.0133(7) Uani 1 1 d .
C5 C 0.5405(4) 0.6336(4) 0.6738(3) 0.0201(8) Uani 1 1 d .
H5 H 0.6154 0.6121 0.6434 0.024 Uiso 1 1 calc R
C4 C 0.5671(4) 0.6984(4) 0.7697(3) 0.0192(8) Uani 1 1 d .
H4 H 0.6601 0.7209 0.8049 0.023 Uiso 1 1 calc R
C7 C 0.0079(4) 0.8541(3) 0.6768(3) 0.0165(8) Uani 1 1 d .
H7 H 0.0172 0.9051 0.7428 0.020 Uiso 1 1 calc R
C9 C -0.1446(4) 0.8601(4) 0.6128(4) 0.0236(9) Uani 1 1 d .
H9A H -0.1698 0.9445 0.5927 0.035 Uiso 1 1 calc GR
H9B H -0.2044 0.8290 0.6572 0.035 Uiso 1 1 calc GR
H9C H -0.1575 0.8107 0.5474 0.035 Uiso 1 1 calc GR
C8 C 0.1067(4) 0.9069(4) 0.6135(4) 0.0215(9) Uani 1 1 d .
H8A H 0.0941 0.8633 0.5450 0.032 Uiso 1 1 calc GR
H8B H 0.2035 0.8980 0.6560 0.032 Uiso 1 1 calc GR
H8C H 0.0856 0.9931 0.5991 0.032 Uiso 1 1 calc GR
O1 O 0.2159(3) 0.7270(3) 0.8072(2) 0.0158(6) Uani 1 1 d .

loop_
_atom_site_aniso_label
_atom_site_aniso_U_11
_atom_site_aniso_U_22
_atom_site_aniso_U_33
_atom_site_aniso_U_23
_atom_site_aniso_U_13
_atom_site_aniso_U_12
Br1 0.0201(3) 0.0329(3) 0.0234(3) -0.01281(17) 0.00506(19) -0.00141(17)
Ni1 0.0090(3) 0.0123(4) 0.0086(3) -0.0033(2) 0.0023(2) 0.0006(2)
P1 0.0093(4) 0.0142(5) 0.0105(4) -0.0043(3) 0.0021(3) 0.0012(3)
C1 0.0138(17) 0.0107(16) 0.0146(17) 0.0038(14) 0.0041(14) 0.0017(13)
C12 0.024(2) 0.028(2) 0.017(2) -0.0002(16) 0.0103(17) -0.0023(17)
C3 0.0148(18) 0.0193(18) 0.0161(18) 0.0023(15) 0.0004(14) -0.0017(15)
C10 0.0108(17) 0.0235(19) 0.0117(17) -0.0068(15) 0.0042(13) -0.0007(15)
C6 0.0161(18) 0.0171(18) 0.0154(18) 0.0043(14) 0.0060(14) 0.0020(15)
C11 0.020(2) 0.037(2) 0.0169(19) -0.0125(18) 0.0073(16) 0.0001(18)
C2 0.0117(17) 0.0145(17) 0.0148(17) 0.0035(14) 0.0055(14) 0.0033(14)
C5 0.0126(18) 0.023(2) 0.026(2) 0.0075(17) 0.0077(16) 0.0020(15)
C4 0.0102(17) 0.021(2) 0.026(2) 0.0045(16) 0.0033(15) -0.0013(15)
C7 0.0166(18) 0.0121(17) 0.0191(19) -0.0057(14) 0.0013(15) 0.0024(14)
C9 0.018(2) 0.020(2) 0.030(2) 0.0007(17) 0.0012(17) 0.0045(16)
C8 0.022(2) 0.0141(19) 0.027(2) 0.0000(15) 0.0026(17) -0.0016(15)
O1 0.0093(12) 0.0247(14) 0.0130(12) -0.0070(11) 0.0019(10) -0.0011(11)

loop_
_atom_type_symbol
_atom_type_description
_atom_type_scat_dispersion_real
_atom_type_scat_dispersion_imag
_atom_type_scat_source
C C 0.0181 0.0091 'International Tables Vol C Tables 4.2.6.8 and 6.1.1.4'
H H 0.0000 0.0000 'International Tables Vol C Tables 4.2.6.8 and 6.1.1.4'
O O 0.0492 0.0322 'International Tables Vol C Tables 4.2.6.8 and 6.1.1.4'
P P 0.2955 0.4335 'International Tables Vol C Tables 4.2.6.8 and 6.1.1.4'
Ni Ni -3.0029 0.5091 'International Tables Vol C Tables 4.2.6.8 and 6.1.1.4'
Br Br -0.6763 1.2805 'International Tables Vol C Tables 4.2.6.8 and 6.1.1.4'

loop_
_geom_angle_atom_site_label_1
_geom_angle_atom_site_label_2
_geom_angle_atom_site_label_3
_geom_angle
_geom_angle_site_symmetry_3
Ni1 Br1 Ni1 92.16(2) 3_566
Br1 Ni1 Br1 87.84(2) 3_566
P1 Ni1 Br1 92.62(3) 3_566
P1 Ni1 Br1 176.19(4) .
C1 Ni1 Br1 97.61(12) .
C1 Ni1 Br1 174.24(12) 3_566
C1 Ni1 P1 82.07(12) .
C10 P1 Ni1 118.45(13) .
C7 P1 Ni1 115.71(13) .
C7 P1 C10 108.11(18) .
O1 P1 Ni1 107.85(10) .
O1 P1 C10 102.28(16) .
O1 P1 C7 102.32(17) .
C6 C1 Ni1 125.3(3) .
C2 C1 Ni1 119.6(3) .
C2 C1 C6 115.1(3) .
H12A C12 H12B 109.5 .
H12A C12 H12C 109.5 .
H12B C12 H12C 109.5 .
C10 C12 H12A 109.5 .
C10 C12 H12B 109.5 .
C10 C12 H12C 109.5 .
C2 C3 H3 121.0 .
C2 C3 C4 118.1(4) .
C4 C3 H3 121.0 .
P1 C10 H10 107.9 .
C12 C10 P1 109.4(3) .
C12 C10 H10 107.9 .
C11 C10 P1 112.1(3) .
C11 C10 C12 111.4(3) .
C11 C10 H10 107.9 .
C1 C6 H6 119.2 .
C5 C6 C1 121.7(4) .
C5 C6 H6 119.2 .
C10 C11 H11A 109.5 .
C10 C11 H11B 109.5 .
C10 C11 H11C 109.5 .
H11A C11 H11B 109.5 .
H11A C11 H11C 109.5 .
H11B C11 H11C 109.5 .
C1 C2 O1 117.9(3) .
C3 C2 C1 124.6(4) .
C3 C2 O1 117.4(3) .
C6 C5 H5 119.8 .
C6 C5 C4 120.4(4) .
C4 C5 H5 119.8 .
C3 C4 H4 120.0 .
C5 C4 C3 120.1(4) .
C5 C4 H4 120.0 .
P1 C7 H7 107.3 .
C9 C7 P1 113.5(3) .
C9 C7 H7 107.3 .
C9 C7 C8 112.1(3) .
C8 C7 P1 108.9(3) .
C8 C7 H7 107.3 .
C7 C9 H9A 109.5 .
C7 C9 H9B 109.5 .
C7 C9 H9C 109.5 .
H9A C9 H9B 109.5 .
H9A C9 H9C 109.5 .
H9B C9 H9C 109.5 .
C7 C8 H8A 109.5 .
C7 C8 H8B 109.5 .
C7 C8 H8C 109.5 .
H8A C8 H8B 109.5 .
H8A C8 H8C 109.5 .
H8B C8 H8C 109.5 .
C2 O1 P1 109.9(2) .

loop_
_geom_bond_atom_site_label_1
_geom_bond_atom_site_label_2
_geom_bond_distance
_geom_bond_site_symmetry_2
Br1 Ni1 2.3641(7) .
Br1 Ni1 2.3771(7) 3_566
Ni1 Br1 2.3771(7) 3_566
Ni1 P1 2.0953(10) .
Ni1 C1 1.914(4) .
P1 C10 1.824(4) .
P1 C7 1.822(4) .
P1 O1 1.633(3) .
C1 C6 1.413(5) .
C1 C2 1.394(5) .
C12 H12A 0.9800 .
C12 H12B 0.9800 .
C12 H12C 0.9800 .
C12 C10 1.533(6) .
C3 H3 0.9500 .
C3 C2 1.382(5) .
C3 C4 1.388(6) .
C10 H10 1.0000 .
C10 C11 1.532(5) .
C6 H6 0.9500 .
C6 C5 1.386(6) .
C11 H11A 0.9800 .
C11 H11B 0.9800 .
C11 H11C 0.9800 .
C2 O1 1.398(4) .
C5 H5 0.9500 .
C5 C4 1.387(6) .
C4 H4 0.9500 .
C7 H7 1.0000 .
C7 C9 1.527(5) .
C7 C8 1.533(6) .
C9 H9A 0.9800 .
C9 H9B 0.9800 .
C9 H9C 0.9800 .
C8 H8A 0.9800 .
C8 H8B 0.9800 .
C8 H8C 0.9800 .

loop_
_geom_torsion_atom_site_label_1
_geom_torsion_atom_site_label_2
_geom_torsion_atom_site_label_3
_geom_torsion_atom_site_label_4
_geom_torsion
Ni1 P1 C10 C12 48.8(3)
Ni1 P1 C10 C11 172.8(2)
Ni1 P1 C7 C9 74.9(3)
Ni1 P1 C7 C8 -50.8(3)
Ni1 P1 O1 C2 16.6(3)
Ni1 C1 C6 C5 -178.9(3)
Ni1 C1 C2 C3 179.9(3)
Ni1 C1 C2 O1 -1.4(5)
C1 C6 C5 C4 -0.7(6)
C1 C2 O1 P1 -10.7(4)
C3 C2 O1 P1 168.0(3)
C10 P1 C7 C9 -60.7(3)
C10 P1 C7 C8 173.7(3)
C10 P1 O1 C2 142.3(3)
C6 C1 C2 C3 0.3(6)
C6 C1 C2 O1 179.0(3)
C6 C5 C4 C3 -0.2(6)
C2 C1 C6 C5 0.7(5)
C2 C3 C4 C5 1.1(6)
C4 C3 C2 C1 -1.2(6)
C4 C3 C2 O1 -179.9(3)
C7 P1 C10 C12 -177.1(3)
C7 P1 C10 C11 -53.1(3)
C7 P1 O1 C2 -105.8(3)
O1 P1 C10 C12 -69.6(3)
O1 P1 C10 C11 54.5(3)
O1 P1 C7 C9 -168.2(3)
O1 P1 C7 C8 66.2(3)
